data_7033515
loop_
_publ_author_name
'Alwaaly, Ahmed'
'Clegg, William'
'Henderson, Richard A.'
'Probert, Michael R.'
'Waddell, Paul G.'

_publ_section_title
;
 Mechanisms and rates of proton transfer to coordinated carboxydithioates:
 studies on [Ni(S2CR){PhP(CH2CH2PPh2)2}](+) (R = Me, Et, Bu(n) or Ph).
;
_journal_issue 7
_journal_name_full 'Dalton transactions (Cambridge, England : 2003)'
_journal_page_first 3307
_journal_page_last 3317
_journal_paper_doi 10.1039/c4dt03543g
_journal_volume 44
_journal_year 2015
_chemical_formula_moiety 'C42 H40 Ni O P3 S2 +, C24 H20 B -, C4 H8 O'
_chemical_formula_sum 'C70 H68 B Ni O2 P3 S2'
_chemical_formula_weight 1167.79
_chemical_name_systematic
;
 ?
;
_space_group_crystal_system triclinic
_space_group_IT_number 2
_space_group_name_Hall '-P 1'
_space_group_name_H-M_alt 'P -1'
_symmetry_space_group_name_Hall '-P 1'
_symmetry_space_group_name_H-M 'P -1'
_atom_sites_solution_hydrogens geom
_atom_sites_solution_primary direct
_audit_creation_date 2013-08-06
_audit_creation_method
;
Olex2 1.2-alpha
(compiled 2013.07.19 svn.r2750, GUI svn.r4539)
;
_audit_update_record
;
2014-11-07 deposited with the CCDC.
2015-01-06 downloaded from the CCDC.
;
_cell_angle_alpha 93.2523(19)
_cell_angle_beta 106.7604(19)
_cell_angle_gamma 98.3313(19)
_cell_formula_units_Z 2
_cell_length_a 13.9067(9)
_cell_length_b 14.4762(9)
_cell_length_c 15.5552(10)
_cell_measurement_reflns_used 9974
_cell_measurement_temperature 120.0
_cell_measurement_theta_max 27.50
_cell_measurement_theta_min 2.28
_cell_volume 2950.8(3)
_computing_cell_refinement 'Apex2 - SAINT (Bruker 2013)'
_computing_data_collection 'Apex2 (Bruker 2013)'
_computing_data_reduction 'Apex2 - SAINT (Bruker 2013)'
_computing_molecular_graphics
;
O. V. Dolomanov, L. J. Bourhis, R. J. Gildea, J. A. K. Howard and H. Puschmann,
OLEX2: a complete structure solution, refinement and analysis program.
J. Appl. Cryst. (2009). 42, 339-341.
;
_computing_publication_material
;
O. V. Dolomanov, L. J. Bourhis, R. J. Gildea, J. A. K. Howard and H. Puschmann,
OLEX2: a complete structure solution, refinement and analysis program.
J. Appl. Cryst. (2009). 42, 339-341.
;
_computing_structure_refinement
;
SHELX, G.M. Sheldrick, Acta Cryst.
(2008). A64, 112-122
;
_computing_structure_solution
;
SHELX, G.M. Sheldrick, Acta Cryst.
(2008). A64, 112-122
;
_diffrn_ambient_temperature 120.0
_diffrn_detector 'Bruker Photon 100 Area Detector'
_diffrn_detector_area_resol_mean 10.24
_diffrn_detector_type 'CMOS area detector'
_diffrn_measured_fraction_theta_full 0.999
_diffrn_measured_fraction_theta_max 0.995
_diffrn_measurement_device 'three-circle diffractometer'
_diffrn_measurement_device_type 'Bruker D8 Venture'
_diffrn_measurement_method \w
_diffrn_radiation_monochromator 'multilayer optics'
_diffrn_radiation_probe x-ray
_diffrn_radiation_type 'Mo K\a'
_diffrn_radiation_wavelength 0.71073
_diffrn_radiation_xray_symbol K-L~3~
_diffrn_reflns_av_R_equivalents 0.0403
_diffrn_reflns_av_unetI/netI 0.0516
_diffrn_reflns_Laue_measured_fraction_full 0.999
_diffrn_reflns_Laue_measured_fraction_max 0.995
_diffrn_reflns_limit_h_max 17
_diffrn_reflns_limit_h_min -18
_diffrn_reflns_limit_k_max 18
_diffrn_reflns_limit_k_min -18
_diffrn_reflns_limit_l_max 20
_diffrn_reflns_limit_l_min -20
_diffrn_reflns_number 40258
_diffrn_reflns_point_group_measured_fraction_full 0.999
_diffrn_reflns_point_group_measured_fraction_max 0.995
_diffrn_reflns_theta_full 25.242
_diffrn_reflns_theta_max 27.546
_diffrn_reflns_theta_min 2.084
_diffrn_source 'microfocus sealed X-ray tube'
_diffrn_source_type 'Incoatec I\ms'
_diffrn_standards_number 0
_exptl_absorpt_coefficient_mu 0.528
_exptl_absorpt_correction_T_max 0.7456
_exptl_absorpt_correction_T_min 0.6569
_exptl_absorpt_correction_type multi-scan
_exptl_absorpt_process_details
;
SADABS-2012/1 (Bruker,2012) was used for absorption correction.
wR2(int) was 0.0998 before and 0.0507 after correction.
The Ratio of minimum to maximum transmission is 0.8810.
The \l/2 correction factor is 0.0015.
;
_exptl_crystal_colour 'dark orange'
_exptl_crystal_colour_modifier dark
_exptl_crystal_colour_primary orange
_exptl_crystal_density_diffrn 1.314
_exptl_crystal_density_method 'not measured'
_exptl_crystal_description block
_exptl_crystal_F_000 1228
_exptl_crystal_recrystallization_method 'Re-crystallisation from solvent: THF and hexane'
_exptl_crystal_size_max 0.295
_exptl_crystal_size_mid 0.154
_exptl_crystal_size_min 0.12
_refine_diff_density_max 0.818
_refine_diff_density_min -0.388
_refine_diff_density_rms 0.073
_refine_ls_extinction_method none
_refine_ls_goodness_of_fit_ref 1.020
_refine_ls_hydrogen_treatment constr
_refine_ls_matrix_type full
_refine_ls_number_parameters 728
_refine_ls_number_reflns 13545
_refine_ls_number_restraints 169
_refine_ls_restrained_S_all 1.015
_refine_ls_R_factor_all 0.0650
_refine_ls_R_factor_gt 0.0434
_refine_ls_shift/su_max 0.001
_refine_ls_shift/su_mean 0.000
_refine_ls_structure_factor_coef Fsqd
_refine_ls_weighting_details 'w=1/[\s^2^(Fo^2^)+(0.0553P)^2^+1.1545P] where P=(Fo^2^+2Fc^2^)/3'
_refine_ls_weighting_scheme calc
_refine_ls_wR_factor_gt 0.1009
_refine_ls_wR_factor_ref 0.1103
_reflns_Friedel_coverage 0.000
_reflns_number_gt 10330
_reflns_number_total 13545
_reflns_threshold_expression 'I > 2\s(I)'
_cod_data_source_file c4dt03543g2.cif
_cod_data_source_block rah130008
_cod_depositor_comments 'Adding full bibliography for 7033511--7033516.cif.'
_cod_database_code 7033515
_olex2_refinement_description
;
1. Fixed Uiso
 At 1.2 times of:
  All C(H) groups, All C(H,H) groups
 At 1.5 times of:
  All C(H,H,H) groups
2. Restrained distances
 C7T-C6T \\sim C2T-C3T
 with sigma of 0.02
 C4T-C3T \\sim C7T-C8T \\sim C2T-C1T \\sim C6T-C5T
 with sigma of 0.02
 O2T-C8T \\sim O1T-C4T \\sim O1T-C1T \\sim O2T-C5T
 with sigma of 0.02
 C7T-C5T \\sim C3T-C1T \\sim C6T-C4T \\sim C8T-C2T
 with sigma of 0.02
3. Uiso/Uaniso restraints and constraints
O2T \\sim C8T \\sim C7T \\sim C6T \\sim C5T \\sim C2T \\sim C3T \\sim C4T \\sim
C1T \\sim O1T: within 1.7A with sigma of 0.04 and sigma for terminal atoms of
0.08
Uanis(C8T) = Uanis(C4T)
Uanis(C7T) = Uanis(C3T)
Uanis(C6T) = Uanis(C2T)
Uanis(C5T) = Uanis(C1T)
Uanis(O2T) = Uanis(O1T)
4. Others
 Fixed Sof: O1T(0.4) O2T(0.6) C1T(0.4) H1TA(0.4) H1TB(0.4) C2T(0.4) H2TA(0.4)
 H2TB(0.4) C3T(0.4) H3TA(0.4) H3TB(0.4) C4T(0.4) H4TA(0.4) H4TB(0.4) C5T(0.6)
 H5TA(0.6) H5TB(0.6) C6T(0.6) H6TA(0.6) H6TB(0.6) C7T(0.6) H7TA(0.6) H7TB(0.6)
 C8T(0.6) H8TA(0.6) H8TB(0.6)
5.a Secondary CH2 refined with riding coordinates:
 C21(H21A,H21B), C22(H22A,H22B), C29(H29A,H29B), C30(H30A,H30B), C1T(H1TA,
 H1TB), C2T(H2TA,H2TB), C3T(H3TA,H3TB), C4T(H4TA,H4TB), C5T(H5TA,H5TB),
 C6T(H6TA,H6TB), C7T(H7TA,H7TB), C8T(H8TA,H8TB)
5.b Aromatic/amide H refined with riding coordinates:
 C3(H3), C4(H4), C6(H6), C7(H7), C10(H10), C11(H11), C12(H12), C13(H13),
 C14(H14), C16(H16), C17(H17), C18(H18), C19(H19), C20(H20), C24(H24), C25(H25),
  C26(H26), C27(H27), C28(H28), C32(H32), C33(H33), C34(H34), C35(H35),
 C36(H36), C38(H38), C39(H39), C40(H40), C41(H41), C42(H42), C2B(H2B), C3B(H3B),
  C4B(H4B), C5B(H5B), C6B(H6B), C8B(H8BA), C9B(H9B), C10B(H10B), C11B(H11B),
 C12B(H12B), C14B(H14B), C15B(H15B), C16B(H16B), C17B(H17B), C18B(H18B),
 C20B(H20B), C21B(H21C), C22B(H22C), C23B(H23B), C24B(H24B)
5.c Idealised Me refined as rotating group:
 C8(H8A,H8B,H8C)
;
_shelx_space_group_comment
;
The symmetry employed for this shelxl refinement is uniquely defined
by the following loop, which should always be used as a source of
symmetry information in preference to the above space-group names.
They are only intended as comments.
;
_shelxl_version_number 2013-3

loop_
_space_group_symop_operation_xyz
'x, y, z'
'-x, -y, -z'

loop_
_atom_site_label
_atom_site_type_symbol
_atom_site_fract_x
_atom_site_fract_y
_atom_site_fract_z
_atom_site_U_iso_or_equiv
_atom_site_adp_type
_atom_site_occupancy
_atom_site_site_symmetry_order
_atom_site_calc_flag
_atom_site_refinement_flags_posn
_atom_site_refinement_flags_adp
_atom_site_refinement_flags_occupancy
_atom_site_disorder_assembly
_atom_site_disorder_group
Ni1 Ni 0.23882(2) 0.79593(2) 0.12872(2) 0.01432(7) Uani 1 1 d . . . . .
S1 S 0.08955(4) 0.74530(4) 0.02537(3) 0.02013(12) Uani 1 1 d . . . . .
S2 S 0.26855(4) 0.82899(4) -0.00306(3) 0.01655(11) Uani 1 1 d . . . . .
P1 P 0.19124(4) 0.91493(4) 0.19536(4) 0.01592(12) Uani 1 1 d . . . . .
P2 P 0.39234(4) 0.84339(4) 0.21796(3) 0.01510(12) Uani 1 1 d . . . . .
P3 P 0.24458(4) 0.66281(4) 0.19107(4) 0.01724(12) Uani 1 1 d . . . . .
O1 O -0.08034(11) 0.75464(11) -0.41823(10) 0.0267(4) Uani 1 1 d . . . . .
C1 C 0.14452(15) 0.78333(14) -0.05347(13) 0.0155(4) Uani 1 1 d . . . . .
C2 C 0.09005(15) 0.77730(14) -0.14891(13) 0.0169(4) Uani 1 1 d . . . . .
C3 C -0.01490(17) 0.74637(18) -0.17846(15) 0.0276(5) Uani 1 1 d . . . . .
H3 H -0.0497 0.7295 -0.1358 0.033 Uiso 1 1 calc R U . . .
C4 C -0.06850(18) 0.73992(19) -0.26819(15) 0.0310(6) Uani 1 1 d . . . . .
H4 H -0.1401 0.7193 -0.2872 0.037 Uiso 1 1 calc R U . . .
C5 C -0.01875(16) 0.76339(15) -0.33144(14) 0.0211(5) Uani 1 1 d . . . . .
C6 C 0.08545(16) 0.79373(15) -0.30432(14) 0.0206(5) Uani 1 1 d . . . . .
H6 H 0.1199 0.8095 -0.3474 0.025 Uiso 1 1 calc R U . . .
C7 C 0.13905(16) 0.80077(15) -0.21324(14) 0.0189(4) Uani 1 1 d . . . . .
H7 H 0.2106 0.8220 -0.1943 0.023 Uiso 1 1 calc R U . . .
C8 C -0.0351(2) 0.7747(2) -0.48753(16) 0.0403(7) Uani 1 1 d . . . . .
H8A H -0.0876 0.7622 -0.5463 0.060 Uiso 1 1 calc R U . . .
H8B H 0.0166 0.7348 -0.4859 0.060 Uiso 1 1 calc R U . . .
H8C H -0.0030 0.8408 -0.4782 0.060 Uiso 1 1 calc R U . . .
C9 C 0.18947(16) 1.02236(15) 0.13954(15) 0.0193(4) Uani 1 1 d . . . . .
C10 C 0.23591(18) 1.11013(16) 0.18450(17) 0.0266(5) Uani 1 1 d . . . . .
H10 H 0.2711 1.1160 0.2473 0.032 Uiso 1 1 calc R U . . .
C11 C 0.23135(19) 1.18922(17) 0.13845(19) 0.0345(6) Uani 1 1 d . . . . .
H11 H 0.2636 1.2491 0.1698 0.041 Uiso 1 1 calc R U . . .
C12 C 0.18030(19) 1.18169(17) 0.04739(19) 0.0339(6) Uani 1 1 d . . . . .
H12 H 0.1774 1.2362 0.0161 0.041 Uiso 1 1 calc R U . . .
C13 C 0.13346(18) 1.09475(17) 0.00199(17) 0.0299(5) Uani 1 1 d . . . . .
H13 H 0.0980 1.0894 -0.0607 0.036 Uiso 1 1 calc R U . . .
C14 C 0.13793(17) 1.01512(16) 0.04752(15) 0.0238(5) Uani 1 1 d . . . . .
H14 H 0.1057 0.9554 0.0159 0.029 Uiso 1 1 calc R U . . .
C15 C 0.07279(15) 0.89957(15) 0.22454(13) 0.0170(4) Uani 1 1 d . . . . .
C16 C 0.02510(17) 0.80908(15) 0.22621(15) 0.0237(5) Uani 1 1 d . . . . .
H16 H 0.0516 0.7570 0.2077 0.028 Uiso 1 1 calc R U . . .
C17 C -0.06116(18) 0.79415(17) 0.25475(16) 0.0282(5) Uani 1 1 d . . . . .
H17 H -0.0927 0.7320 0.2570 0.034 Uiso 1 1 calc R U . . .
C18 C -0.10093(17) 0.86918(16) 0.27970(15) 0.0253(5) Uani 1 1 d . . . . .
H18 H -0.1602 0.8588 0.2989 0.030 Uiso 1 1 calc R U . . .
C19 C -0.05498(18) 0.95962(17) 0.27693(16) 0.0277(5) Uani 1 1 d . . . . .
H19 H -0.0830 1.0113 0.2938 0.033 Uiso 1 1 calc R U . . .
C20 C 0.03207(17) 0.97530(16) 0.24954(15) 0.0235(5) Uani 1 1 d . . . . .
H20 H 0.0637 1.0376 0.2479 0.028 Uiso 1 1 calc R U . . .
C21 C 0.28862(16) 0.94539(15) 0.30530(13) 0.0193(4) Uani 1 1 d . . . . .
H21A H 0.2839 1.0077 0.3320 0.023 Uiso 1 1 calc R U . . .
H21B H 0.2778 0.8984 0.3469 0.023 Uiso 1 1 calc R U . . .
C22 C 0.39332(16) 0.94722(15) 0.29221(14) 0.0197(4) Uani 1 1 d . . . . .
H22A H 0.4450 0.9480 0.3515 0.024 Uiso 1 1 calc R U . . .
H22B H 0.4118 1.0049 0.2652 0.024 Uiso 1 1 calc R U . . .
C23 C 0.49420(15) 0.87775(15) 0.16954(13) 0.0172(4) Uani 1 1 d . . . . .
C24 C 0.50072(17) 0.96415(15) 0.13466(14) 0.0221(5) Uani 1 1 d . . . . .
H24 H 0.4505 1.0023 0.1344 0.027 Uiso 1 1 calc R U . . .
C25 C 0.57962(19) 0.99483(17) 0.10053(16) 0.0292(5) Uani 1 1 d . . . . .
H25 H 0.5845 1.0547 0.0786 0.035 Uiso 1 1 calc R U . . .
C26 C 0.65088(18) 0.93954(19) 0.09809(16) 0.0326(6) Uani 1 1 d . . . . .
H26 H 0.7049 0.9610 0.0743 0.039 Uiso 1 1 calc R U . . .
C27 C 0.64432(19) 0.8527(2) 0.13017(17) 0.0342(6) Uani 1 1 d . . . . .
H27 H 0.6933 0.8140 0.1277 0.041 Uiso 1 1 calc R U . . .
C28 C 0.56643(17) 0.82170(17) 0.16598(15) 0.0260(5) Uani 1 1 d . . . . .
H28 H 0.5624 0.7619 0.1882 0.031 Uiso 1 1 calc R U . . .
C29 C 0.43011(17) 0.75157(15) 0.29144(14) 0.0224(5) Uani 1 1 d . . . . .
H29A H 0.4670 0.7107 0.2641 0.027 Uiso 1 1 calc R U . . .
H29B H 0.4764 0.7807 0.3508 0.027 Uiso 1 1 calc R U . . .
C30 C 0.33570(17) 0.69324(15) 0.30391(14) 0.0239(5) Uani 1 1 d . . . . .
H30A H 0.3068 0.7299 0.3430 0.029 Uiso 1 1 calc R U . . .
H30B H 0.3529 0.6358 0.3320 0.029 Uiso 1 1 calc R U . . .
C31 C 0.13081(17) 0.59404(15) 0.20454(14) 0.0199(4) Uani 1 1 d . . . . .
C32 C 0.06340(19) 0.53679(16) 0.13049(16) 0.0302(6) Uani 1 1 d . . . . .
H32 H 0.0791 0.5321 0.0751 0.036 Uiso 1 1 calc R U . . .
C33 C -0.0261(2) 0.48671(18) 0.13690(18) 0.0370(6) Uani 1 1 d . . . . .
H33 H -0.0715 0.4479 0.0859 0.044 Uiso 1 1 calc R U . . .
C34 C -0.05016(19) 0.49256(17) 0.21645(17) 0.0311(6) Uani 1 1 d . . . . .
H34 H -0.1120 0.4580 0.2204 0.037 Uiso 1 1 calc R U . . .
C35 C 0.01554(19) 0.54852(18) 0.29014(17) 0.0328(6) Uani 1 1 d . . . . .
H35 H -0.0012 0.5528 0.3451 0.039 Uiso 1 1 calc R U . . .
C36 C 0.10611(18) 0.59890(16) 0.28521(15) 0.0263(5) Uani 1 1 d . . . . .
H36 H 0.1514 0.6368 0.3369 0.032 Uiso 1 1 calc R U . . .
C37 C 0.29856(16) 0.57458(15) 0.13989(14) 0.0202(5) Uani 1 1 d . . . . .
C38 C 0.3170(2) 0.58614(17) 0.05803(16) 0.0303(6) Uani 1 1 d . . . . .
H38 H 0.3021 0.6405 0.0288 0.036 Uiso 1 1 calc R U . . .
C39 C 0.3570(2) 0.51886(19) 0.0182(2) 0.0455(7) Uani 1 1 d . . . . .
H39 H 0.3671 0.5262 -0.0390 0.055 Uiso 1 1 calc R U . . .
C40 C 0.3820(2) 0.44158(19) 0.0616(2) 0.0430(7) Uani 1 1 d . . . . .
H40 H 0.4100 0.3959 0.0347 0.052 Uiso 1 1 calc R U . . .
C41 C 0.36632(19) 0.43043(17) 0.14476(19) 0.0346(6) Uani 1 1 d . . . . .
H41 H 0.3850 0.3777 0.1753 0.042 Uiso 1 1 calc R U . . .
C42 C 0.32373(18) 0.49564(16) 0.18315(16) 0.0281(5) Uani 1 1 d . . . . .
H42 H 0.3115 0.4868 0.2394 0.034 Uiso 1 1 calc R U . . .
C1B C 0.30917(15) 0.83312(15) 0.58769(14) 0.0175(4) Uani 1 1 d . . . . .
C2B C 0.23458(16) 0.83518(16) 0.50536(14) 0.0212(5) Uani 1 1 d . . . . .
H2B H 0.2216 0.7847 0.4596 0.025 Uiso 1 1 calc R U . . .
C3B C 0.17883(17) 0.90789(16) 0.48774(15) 0.0242(5) Uani 1 1 d . . . . .
H3B H 0.1294 0.9066 0.4307 0.029 Uiso 1 1 calc R U . . .
C4B C 0.19509(17) 0.98221(16) 0.55305(16) 0.0247(5) Uani 1 1 d . . . . .
H4B H 0.1565 1.0317 0.5417 0.030 Uiso 1 1 calc R U . . .
C5B C 0.26841(17) 0.98337(16) 0.63513(16) 0.0244(5) Uani 1 1 d . . . . .
H5B H 0.2810 1.0343 0.6804 0.029 Uiso 1 1 calc R U . . .
C6B C 0.32346(16) 0.91049(15) 0.65153(15) 0.0209(5) Uani 1 1 d . . . . .
H6B H 0.3732 0.9129 0.7086 0.025 Uiso 1 1 calc R U . . .
C7B C 0.40805(17) 0.73865(14) 0.71693(14) 0.0193(4) Uani 1 1 d . . . . .
C8B C 0.49761(17) 0.78621(15) 0.77903(14) 0.0219(5) Uani 1 1 d . . . . .
H8BA H 0.5470 0.8210 0.7568 0.026 Uiso 1 1 calc R U . . .
C9B C 0.51843(18) 0.78528(16) 0.87217(15) 0.0252(5) Uani 1 1 d . . . . .
H9B H 0.5808 0.8189 0.9117 0.030 Uiso 1 1 calc R U . . .
C10B C 0.44863(18) 0.73557(17) 0.90688(15) 0.0266(5) Uani 1 1 d . . . . .
H10B H 0.4619 0.7348 0.9702 0.032 Uiso 1 1 calc R U . . .
C11B C 0.3590(2) 0.68688(18) 0.84787(16) 0.0305(6) Uani 1 1 d . . . . .
H11B H 0.3098 0.6525 0.8707 0.037 Uiso 1 1 calc R U . . .
C12B C 0.34040(18) 0.68798(16) 0.75543(15) 0.0262(5) Uani 1 1 d . . . . .
H12B H 0.2788 0.6526 0.7164 0.031 Uiso 1 1 calc R U . . .
C13B C 0.31718(17) 0.65007(15) 0.54953(13) 0.0210(5) Uani 1 1 d . . . . .
C14B C 0.21641(19) 0.61685(17) 0.54672(15) 0.0281(5) Uani 1 1 d . . . . .
H14B H 0.1822 0.6560 0.5744 0.034 Uiso 1 1 calc R U . . .
C15B C 0.1646(2) 0.52901(18) 0.50516(16) 0.0366(7) Uani 1 1 d . . . . .
H15B H 0.0973 0.5084 0.5070 0.044 Uiso 1 1 calc R U . . .
C16B C 0.2102(2) 0.47134(17) 0.46113(17) 0.0382(7) Uani 1 1 d . . . . .
H16B H 0.1747 0.4114 0.4324 0.046 Uiso 1 1 calc R U . . .
C17B C 0.3079(2) 0.50219(16) 0.45966(16) 0.0337(6) Uani 1 1 d . . . . .
H17B H 0.3400 0.4638 0.4289 0.040 Uiso 1 1 calc R U . . .
C18B C 0.35995(19) 0.58985(15) 0.50331(14) 0.0250(5) Uani 1 1 d . . . . .
H18B H 0.4275 0.6095 0.5016 0.030 Uiso 1 1 calc R U . . .
C19B C 0.48464(16) 0.78217(14) 0.58122(13) 0.0179(4) Uani 1 1 d . . . . .
C20B C 0.56576(17) 0.73109(15) 0.60505(14) 0.0222(5) Uani 1 1 d . . . . .
H20B H 0.5593 0.6789 0.6385 0.027 Uiso 1 1 calc R U . . .
C21B C 0.65413(17) 0.75374(16) 0.58177(15) 0.0250(5) Uani 1 1 d . . . . .
H21C H 0.7060 0.7162 0.5981 0.030 Uiso 1 1 calc R U . . .
C22B C 0.66807(17) 0.83059(16) 0.53489(15) 0.0239(5) Uani 1 1 d . . . . .
H22C H 0.7293 0.8466 0.5195 0.029 Uiso 1 1 calc R U . . .
C23B C 0.59110(17) 0.88338(15) 0.51104(14) 0.0208(5) Uani 1 1 d . . . . .
H23B H 0.5994 0.9367 0.4793 0.025 Uiso 1 1 calc R U . . .
C24B C 0.50133(16) 0.85885(14) 0.53339(13) 0.0180(4) Uani 1 1 d . . . . .
H24B H 0.4492 0.8958 0.5154 0.022 Uiso 1 1 calc R U . . .
B1B B 0.37942(19) 0.75050(17) 0.60771(16) 0.0178(5) Uani 1 1 d . . . . .
O1T O 0.7496(10) 0.6754(9) 0.3013(9) 0.0430(14) Uani 0.4 1 d D U P A 2
O2T O 0.7245(6) 0.6916(5) 0.2811(5) 0.0430(14) Uani 0.6 1 d D U P B 1
C1T C 0.7236(12) 0.5931(10) 0.2397(10) 0.055(2) Uani 0.4 1 d D U P A 2
H1TA H 0.7613 0.5435 0.2665 0.066 Uiso 0.4 1 calc R U P A 2
H1TB H 0.7396 0.6066 0.1832 0.066 Uiso 0.4 1 calc R U P A 2
C2T C 0.6112(19) 0.563(3) 0.2218(16) 0.0554(13) Uani 0.4 1 d D U P A 2
H2TA H 0.5886 0.4973 0.1944 0.067 Uiso 0.4 1 calc R U P A 2
H2TB H 0.5717 0.6045 0.1821 0.067 Uiso 0.4 1 calc R U P A 2
C3T C 0.6019(19) 0.574(2) 0.3166(17) 0.043(2) Uani 0.4 1 d D U P A 2
H3TA H 0.6210 0.5207 0.3505 0.052 Uiso 0.4 1 calc R U P A 2
H3TB H 0.5326 0.5835 0.3163 0.052 Uiso 0.4 1 calc R U P A 2
C4T C 0.680(2) 0.663(2) 0.3528(18) 0.0491(16) Uani 0.4 1 d D U P A 2
H4TA H 0.6443 0.7181 0.3503 0.059 Uiso 0.4 1 calc R U P A 2
H4TB H 0.7175 0.6594 0.4167 0.059 Uiso 0.4 1 calc R U P A 2
C5T C 0.7012(8) 0.6151(6) 0.2130(6) 0.055(2) Uani 0.6 1 d D U P B 1
H5TA H 0.7578 0.5787 0.2231 0.066 Uiso 0.6 1 calc R U P B 1
H5TB H 0.6889 0.6378 0.1526 0.066 Uiso 0.6 1 calc R U P B 1
C6T C 0.6069(14) 0.556(2) 0.2204(11) 0.0554(13) Uani 0.6 1 d D U P B 1
H6TA H 0.6037 0.4891 0.2010 0.067 Uiso 0.6 1 calc R U P B 1
H6TB H 0.5447 0.5777 0.1842 0.067 Uiso 0.6 1 calc R U P B 1
C7T C 0.6199(12) 0.5717(15) 0.3203(10) 0.043(2) Uani 0.6 1 d D U P B 1
H7TA H 0.6490 0.5198 0.3514 0.052 Uiso 0.6 1 calc R U P B 1
H7TB H 0.5532 0.5740 0.3304 0.052 Uiso 0.6 1 calc R U P B 1
C8T C 0.6918(16) 0.6648(16) 0.3569(11) 0.0491(16) Uani 0.6 1 d D U P B 1
H8TA H 0.6557 0.7122 0.3765 0.059 Uiso 0.6 1 calc R U P B 1
H8TB H 0.7503 0.6566 0.4083 0.059 Uiso 0.6 1 calc R U P B 1

loop_
_atom_site_aniso_label
_atom_site_aniso_U_11
_atom_site_aniso_U_22
_atom_site_aniso_U_33
_atom_site_aniso_U_23
_atom_site_aniso_U_13
_atom_site_aniso_U_12
Ni1 0.01472(14) 0.01610(14) 0.01021(13) -0.00112(10) 0.00182(10) 0.00136(10)
S1 0.0172(3) 0.0269(3) 0.0129(3) 0.0000(2) 0.0026(2) -0.0027(2)
S2 0.0147(2) 0.0212(3) 0.0120(2) 0.00047(19) 0.00224(19) 0.0012(2)
P1 0.0156(3) 0.0177(3) 0.0136(3) -0.0016(2) 0.0039(2) 0.0024(2)
P2 0.0154(3) 0.0165(3) 0.0117(3) -0.00025(19) 0.0020(2) 0.0021(2)
P3 0.0209(3) 0.0168(3) 0.0126(3) 0.0007(2) 0.0038(2) 0.0016(2)
O1 0.0203(8) 0.0405(10) 0.0126(8) 0.0035(7) -0.0018(6) -0.0024(7)
C1 0.0166(10) 0.0138(10) 0.0154(10) -0.0011(8) 0.0037(8) 0.0034(8)
C2 0.0171(10) 0.0165(10) 0.0154(10) -0.0013(8) 0.0024(8) 0.0036(8)
C3 0.0188(11) 0.0469(15) 0.0151(11) 0.0027(10) 0.0040(9) 0.0021(11)
C4 0.0159(11) 0.0519(16) 0.0200(12) 0.0027(11) 0.0014(9) -0.0023(11)
C5 0.0213(11) 0.0237(11) 0.0135(10) -0.0006(8) -0.0008(8) 0.0018(9)
C6 0.0183(11) 0.0258(12) 0.0163(11) 0.0018(9) 0.0050(9) -0.0004(9)
C7 0.0152(10) 0.0220(11) 0.0163(10) 0.0014(8) 0.0015(8) 0.0002(9)
C8 0.0294(14) 0.071(2) 0.0146(12) 0.0096(12) 0.0012(10) -0.0014(13)
C9 0.0159(10) 0.0205(11) 0.0236(11) 0.0005(8) 0.0091(9) 0.0042(9)
C10 0.0236(12) 0.0229(12) 0.0323(13) -0.0014(10) 0.0096(10) -0.0003(10)
C11 0.0312(14) 0.0209(12) 0.0507(17) 0.0018(11) 0.0142(12) -0.0010(11)
C12 0.0306(14) 0.0279(13) 0.0524(17) 0.0178(12) 0.0208(13) 0.0120(11)
C13 0.0282(13) 0.0375(14) 0.0293(13) 0.0106(11) 0.0110(10) 0.0152(11)
C14 0.0248(12) 0.0250(12) 0.0224(12) 0.0016(9) 0.0066(9) 0.0084(10)
C15 0.0156(10) 0.0223(11) 0.0121(10) 0.0005(8) 0.0029(8) 0.0032(9)
C16 0.0245(12) 0.0202(11) 0.0291(13) -0.0002(9) 0.0110(10) 0.0068(10)
C17 0.0269(13) 0.0234(12) 0.0362(14) 0.0033(10) 0.0141(11) 0.0009(10)
C18 0.0187(11) 0.0341(13) 0.0268(12) 0.0041(10) 0.0117(10) 0.0059(10)
C19 0.0301(13) 0.0285(13) 0.0315(13) 0.0034(10) 0.0162(11) 0.0125(11)
C20 0.0260(12) 0.0209(11) 0.0257(12) 0.0019(9) 0.0111(10) 0.0042(10)
C21 0.0203(11) 0.0222(11) 0.0136(10) -0.0040(8) 0.0036(8) 0.0029(9)
C22 0.0185(11) 0.0222(11) 0.0143(10) -0.0050(8) 0.0018(8) -0.0003(9)
C23 0.0137(10) 0.0227(11) 0.0131(10) -0.0026(8) 0.0023(8) 0.0017(9)
C24 0.0220(11) 0.0249(12) 0.0189(11) -0.0003(9) 0.0057(9) 0.0042(9)
C25 0.0306(13) 0.0319(13) 0.0228(12) -0.0001(10) 0.0096(10) -0.0040(11)
C26 0.0225(12) 0.0499(16) 0.0231(13) -0.0040(11) 0.0099(10) -0.0042(12)
C27 0.0233(13) 0.0528(17) 0.0286(14) -0.0032(12) 0.0078(10) 0.0162(12)
C28 0.0264(12) 0.0296(13) 0.0237(12) 0.0020(9) 0.0067(10) 0.0114(10)
C29 0.0247(12) 0.0246(12) 0.0140(10) 0.0039(8) -0.0001(9) 0.0035(10)
C30 0.0301(13) 0.0229(11) 0.0145(11) 0.0032(9) 0.0016(9) 0.0009(10)
C31 0.0233(11) 0.0178(11) 0.0190(11) 0.0035(8) 0.0063(9) 0.0041(9)
C32 0.0371(14) 0.0284(13) 0.0217(12) -0.0029(10) 0.0097(10) -0.0054(11)
C33 0.0385(15) 0.0322(14) 0.0315(14) -0.0057(11) 0.0064(12) -0.0103(12)
C34 0.0240(12) 0.0312(13) 0.0375(15) 0.0093(11) 0.0099(11) -0.0008(11)
C35 0.0345(14) 0.0411(15) 0.0257(13) 0.0072(11) 0.0145(11) 0.0030(12)
C36 0.0285(13) 0.0303(13) 0.0192(11) -0.0001(9) 0.0079(10) 0.0019(10)
C37 0.0195(11) 0.0190(11) 0.0213(11) 0.0009(8) 0.0049(9) 0.0034(9)
C38 0.0435(15) 0.0272(13) 0.0276(13) 0.0075(10) 0.0159(11) 0.0169(11)
C39 0.072(2) 0.0398(16) 0.0423(17) 0.0104(13) 0.0335(16) 0.0285(15)
C40 0.0535(18) 0.0302(14) 0.0591(19) 0.0072(13) 0.0314(16) 0.0200(13)
C41 0.0328(14) 0.0197(12) 0.0546(17) 0.0121(11) 0.0143(13) 0.0094(11)
C42 0.0312(13) 0.0241(12) 0.0290(13) 0.0072(10) 0.0090(10) 0.0028(10)
C1B 0.0158(10) 0.0216(11) 0.0158(10) 0.0030(8) 0.0064(8) 0.0011(9)
C2B 0.0230(11) 0.0274(12) 0.0145(10) 0.0016(9) 0.0076(9) 0.0048(10)
C3B 0.0217(11) 0.0343(13) 0.0184(11) 0.0086(9) 0.0070(9) 0.0066(10)
C4B 0.0225(12) 0.0249(12) 0.0327(13) 0.0089(10) 0.0139(10) 0.0099(10)
C5B 0.0256(12) 0.0218(11) 0.0277(12) -0.0020(9) 0.0113(10) 0.0047(10)
C6B 0.0185(11) 0.0249(11) 0.0180(11) -0.0005(9) 0.0043(9) 0.0030(9)
C7B 0.0257(12) 0.0172(10) 0.0165(11) 0.0014(8) 0.0059(9) 0.0096(9)
C8B 0.0266(12) 0.0232(11) 0.0161(11) 0.0007(8) 0.0057(9) 0.0069(10)
C9B 0.0275(12) 0.0299(12) 0.0163(11) -0.0018(9) 0.0000(9) 0.0132(10)
C10B 0.0354(14) 0.0375(14) 0.0117(11) 0.0033(9) 0.0073(10) 0.0209(11)
C11B 0.0366(14) 0.0386(14) 0.0214(12) 0.0085(10) 0.0144(11) 0.0090(12)
C12B 0.0280(13) 0.0309(13) 0.0182(11) 0.0022(9) 0.0051(9) 0.0039(10)
C13B 0.0294(12) 0.0200(11) 0.0103(10) 0.0037(8) 0.0014(9) 0.0022(9)
C14B 0.0312(13) 0.0293(13) 0.0201(12) 0.0047(9) 0.0031(10) 0.0021(11)
C15B 0.0335(14) 0.0389(15) 0.0247(13) 0.0095(11) -0.0036(11) -0.0112(12)
C16B 0.0560(18) 0.0201(12) 0.0260(14) 0.0005(10) -0.0022(12) -0.0029(12)
C17B 0.0545(17) 0.0214(12) 0.0205(12) 0.0006(9) 0.0047(11) 0.0054(12)
C18B 0.0368(14) 0.0197(11) 0.0163(11) 0.0041(9) 0.0042(10) 0.0042(10)
C19B 0.0227(11) 0.0184(10) 0.0102(10) -0.0038(8) 0.0020(8) 0.0039(9)
C20B 0.0270(12) 0.0209(11) 0.0176(11) -0.0005(8) 0.0036(9) 0.0074(10)
C21B 0.0223(12) 0.0297(13) 0.0204(12) -0.0052(9) 0.0006(9) 0.0114(10)
C22B 0.0185(11) 0.0288(12) 0.0209(11) -0.0085(9) 0.0046(9) 0.0003(10)
C23B 0.0247(12) 0.0194(11) 0.0159(11) -0.0021(8) 0.0047(9) 0.0008(9)
C24B 0.0189(11) 0.0204(11) 0.0128(10) -0.0030(8) 0.0020(8) 0.0044(9)
B1B 0.0192(12) 0.0201(12) 0.0135(11) 0.0016(9) 0.0036(9) 0.0042(10)
O1T 0.043(4) 0.033(3) 0.055(4) 0.002(2) 0.021(3) 0.000(2)
O2T 0.043(4) 0.033(3) 0.055(4) 0.002(2) 0.021(3) 0.000(2)
C1T 0.050(5) 0.049(4) 0.073(6) -0.007(3) 0.031(4) 0.009(3)
C2T 0.061(2) 0.035(4) 0.070(2) -0.0063(17) 0.0237(18) 0.0010(19)
C3T 0.028(5) 0.053(2) 0.043(2) 0.0248(18) 0.001(3) -0.002(4)
C4T 0.038(4) 0.064(2) 0.034(2) 0.0091(15) -0.001(2) -0.006(3)
C5T 0.050(5) 0.049(4) 0.073(6) -0.007(3) 0.031(4) 0.009(3)
C6T 0.061(2) 0.035(4) 0.070(2) -0.0063(17) 0.0237(18) 0.0010(19)
C7T 0.028(5) 0.053(2) 0.043(2) 0.0248(18) 0.001(3) -0.002(4)
C8T 0.038(4) 0.064(2) 0.034(2) 0.0091(15) -0.001(2) -0.006(3)

loop_
_atom_type_symbol
_atom_type_description
_atom_type_scat_dispersion_real
_atom_type_scat_dispersion_imag
_atom_type_scat_source
C C 0.0033 0.0016 'International Tables Vol C Tables 4.2.6.8 and 6.1.1.4'
H H 0.0000 0.0000 'International Tables Vol C Tables 4.2.6.8 and 6.1.1.4'
B B 0.0013 0.0007 'International Tables Vol C Tables 4.2.6.8 and 6.1.1.4'
O O 0.0106 0.0060 'International Tables Vol C Tables 4.2.6.8 and 6.1.1.4'
P P 0.1023 0.0942 'International Tables Vol C Tables 4.2.6.8 and 6.1.1.4'
S S 0.1246 0.1234 'International Tables Vol C Tables 4.2.6.8 and 6.1.1.4'
Ni Ni 0.3393 1.1124 'International Tables Vol C Tables 4.2.6.8 and 6.1.1.4'

loop_
_geom_angle_atom_site_label_1
_geom_angle_atom_site_label_2
_geom_angle_atom_site_label_3
_geom_angle
S1 Ni1 S2 76.25(2)
S1 Ni1 P1 96.86(2)
P1 Ni1 S2 112.90(2)
P2 Ni1 S1 173.69(2)
P2 Ni1 S2 97.99(2)
P2 Ni1 P1 87.72(2)
P2 Ni1 P3 86.82(2)
P3 Ni1 S1 94.70(2)
P3 Ni1 S2 128.05(2)
P3 Ni1 P1 118.98(2)
C1 S1 Ni1 87.69(7)
C1 S2 Ni1 86.34(7)
C9 P1 Ni1 115.96(7)
C9 P1 C21 105.87(10)
C15 P1 Ni1 121.34(7)
C15 P1 C9 103.77(10)
C15 P1 C21 103.15(9)
C21 P1 Ni1 105.12(7)
C22 P2 Ni1 109.29(7)
C23 P2 Ni1 119.13(7)
C23 P2 C22 104.79(10)
C23 P2 C29 107.22(10)
C29 P2 Ni1 109.01(7)
C29 P2 C22 106.72(10)
C30 P3 Ni1 105.45(7)
C31 P3 Ni1 121.27(7)
C31 P3 C30 107.05(10)
C31 P3 C37 102.29(10)
C37 P3 Ni1 115.97(7)
C37 P3 C30 103.21(11)
C5 O1 C8 118.42(17)
S2 C1 S1 109.71(11)
C2 C1 S1 123.59(15)
C2 C1 S2 126.70(16)
C3 C2 C1 119.47(19)
C3 C2 C7 118.18(19)
C7 C2 C1 122.35(19)
C2 C3 H3 119.6
C4 C3 C2 120.8(2)
C4 C3 H3 119.6
C3 C4 H4 119.8
C3 C4 C5 120.4(2)
C5 C4 H4 119.8
O1 C5 C4 114.81(19)
O1 C5 C6 125.0(2)
C6 C5 C4 120.2(2)
C5 C6 H6 120.4
C5 C6 C7 119.1(2)
C7 C6 H6 120.4
C2 C7 H7 119.3
C6 C7 C2 121.34(19)
C6 C7 H7 119.3
O1 C8 H8A 109.5
O1 C8 H8B 109.5
O1 C8 H8C 109.5
H8A C8 H8B 109.5
H8A C8 H8C 109.5
H8B C8 H8C 109.5
C10 C9 P1 123.07(17)
C10 C9 C14 119.0(2)
C14 C9 P1 117.92(16)
C9 C10 H10 119.8
C11 C10 C9 120.4(2)
C11 C10 H10 119.8
C10 C11 H11 119.8
C12 C11 C10 120.4(2)
C12 C11 H11 119.8
C11 C12 H12 120.1
C11 C12 C13 119.7(2)
C13 C12 H12 120.1
C12 C13 H13 119.9
C12 C13 C14 120.2(2)
C14 C13 H13 119.9
C9 C14 H14 119.9
C13 C14 C9 120.2(2)
C13 C14 H14 119.9
C16 C15 P1 118.31(16)
C16 C15 C20 119.5(2)
C20 C15 P1 122.14(16)
C15 C16 H16 119.9
C15 C16 C17 120.3(2)
C17 C16 H16 119.9
C16 C17 H17 120.0
C18 C17 C16 120.1(2)
C18 C17 H17 120.0
C17 C18 H18 119.9
C17 C18 C19 120.1(2)
C19 C18 H18 119.9
C18 C19 H19 119.9
C18 C19 C20 120.2(2)
C20 C19 H19 119.9
C15 C20 H20 120.1
C19 C20 C15 119.8(2)
C19 C20 H20 120.1
P1 C21 H21A 109.9
P1 C21 H21B 109.9
H21A C21 H21B 108.3
C22 C21 P1 108.82(14)
C22 C21 H21A 109.9
C22 C21 H21B 109.9
P2 C22 H22A 109.6
P2 C22 H22B 109.6
C21 C22 P2 110.06(14)
C21 C22 H22A 109.6
C21 C22 H22B 109.6
H22A C22 H22B 108.2
C24 C23 P2 118.59(16)
C28 C23 P2 122.79(17)
C28 C23 C24 118.6(2)
C23 C24 H24 119.7
C25 C24 C23 120.5(2)
C25 C24 H24 119.7
C24 C25 H25 119.8
C26 C25 C24 120.4(2)
C26 C25 H25 119.8
C25 C26 H26 120.0
C25 C26 C27 120.0(2)
C27 C26 H26 120.0
C26 C27 H27 119.9
C26 C27 C28 120.2(2)
C28 C27 H27 119.9
C23 C28 H28 119.9
C27 C28 C23 120.3(2)
C27 C28 H28 119.9
P2 C29 H29A 109.8
P2 C29 H29B 109.8
H29A C29 H29B 108.2
C30 C29 P2 109.60(15)
C30 C29 H29A 109.8
C30 C29 H29B 109.8
P3 C30 H30A 110.5
P3 C30 H30B 110.5
C29 C30 P3 106.34(14)
C29 C30 H30A 110.5
C29 C30 H30B 110.5
H30A C30 H30B 108.7
C32 C31 P3 118.82(17)
C32 C31 C36 118.5(2)
C36 C31 P3 122.67(17)
C31 C32 H32 119.7
C33 C32 C31 120.6(2)
C33 C32 H32 119.7
C32 C33 H33 119.7
C34 C33 C32 120.5(2)
C34 C33 H33 119.7
C33 C34 H34 120.2
C35 C34 C33 119.7(2)
C35 C34 H34 120.2
C34 C35 H35 119.7
C34 C35 C36 120.7(2)
C36 C35 H35 119.7
C31 C36 H36 119.9
C35 C36 C31 120.1(2)
C35 C36 H36 119.9
C38 C37 P3 120.19(17)
C38 C37 C42 118.9(2)
C42 C37 P3 120.86(17)
C37 C38 H38 119.7
C37 C38 C39 120.5(2)
C39 C38 H38 119.7
C38 C39 H39 120.0
C40 C39 C38 120.0(3)
C40 C39 H39 120.0
C39 C40 H40 120.0
C39 C40 C41 120.0(2)
C41 C40 H40 120.0
C40 C41 H41 119.9
C42 C41 C40 120.1(2)
C42 C41 H41 119.9
C37 C42 H42 119.8
C41 C42 C37 120.4(2)
C41 C42 H42 119.8
C2B C1B C6B 114.8(2)
C2B C1B B1B 123.42(19)
C6B C1B B1B 121.69(18)
C1B C2B H2B 118.6
C3B C2B C1B 122.9(2)
C3B C2B H2B 118.6
C2B C3B H3B 119.9
C4B C3B C2B 120.2(2)
C4B C3B H3B 119.9
C3B C4B H4B 120.5
C5B C4B C3B 118.9(2)
C5B C4B H4B 120.5
C4B C5B H5B 119.9
C4B C5B C6B 120.2(2)
C6B C5B H5B 119.9
C1B C6B H6B 118.5
C5B C6B C1B 123.0(2)
C5B C6B H6B 118.5
C8B C7B C12B 114.50(19)
C8B C7B B1B 122.32(19)
C12B C7B B1B 122.88(19)
C7B C8B H8BA 118.3
C7B C8B C9B 123.3(2)
C9B C8B H8BA 118.3
C8B C9B H9B 120.0
C10B C9B C8B 120.0(2)
C10B C9B H9B 120.0
C9B C10B H10B 120.6
C9B C10B C11B 118.7(2)
C11B C10B H10B 120.6
C10B C11B H11B 119.9
C10B C11B C12B 120.3(2)
C12B C11B H11B 119.9
C7B C12B H12B 118.4
C11B C12B C7B 123.2(2)
C11B C12B H12B 118.4
C14B C13B B1B 121.0(2)
C18B C13B C14B 114.8(2)
C18B C13B B1B 124.1(2)
C13B C14B H14B 118.7
C15B C14B C13B 122.7(2)
C15B C14B H14B 118.7
C14B C15B H15B 119.7
C16B C15B C14B 120.5(2)
C16B C15B H15B 119.7
C15B C16B H16B 120.6
C17B C16B C15B 118.9(2)
C17B C16B H16B 120.6
C16B C17B H17B 120.0
C16B C17B C18B 120.1(2)
C18B C17B H17B 120.0
C13B C18B H18B 118.5
C17B C18B C13B 123.0(2)
C17B C18B H18B 118.5
C20B C19B B1B 120.97(19)
C24B C19B C20B 114.83(19)
C24B C19B B1B 124.19(19)
C19B C20B H20B 118.6
C21B C20B C19B 122.7(2)
C21B C20B H20B 118.6
C20B C21B H21C 119.7
C20B C21B C22B 120.7(2)
C22B C21B H21C 119.7
C21B C22B H22C 120.7
C23B C22B C21B 118.6(2)
C23B C22B H22C 120.7
C22B C23B H23B 119.9
C22B C23B C24B 120.3(2)
C24B C23B H23B 119.9
C19B C24B H24B 118.6
C23B C24B C19B 122.9(2)
C23B C24B H24B 118.6
C1B B1B C7B 107.61(17)
C1B B1B C13B 110.91(17)
C1B B1B C19B 109.31(17)
C13B B1B C7B 109.52(17)
C19B B1B C7B 109.44(17)
C19B B1B C13B 110.00(17)
C1T O1T C4T 105.0(16)
C5T O2T C8T 111.3(10)
O1T C1T H1TA 110.7
O1T C1T H1TB 110.7
O1T C1T C2T 105.0(15)
H1TA C1T H1TB 108.8
C2T C1T H1TA 110.7
C2T C1T H1TB 110.7
C1T C2T H2TA 111.5
C1T C2T H2TB 111.5
C1T C2T C3T 101.2(11)
H2TA C2T H2TB 109.3
C3T C2T H2TA 111.5
C3T C2T H2TB 111.5
C2T C3T H3TA 112.0
C2T C3T H3TB 112.0
C2T C3T C4T 99(2)
H3TA C3T H3TB 109.7
C4T C3T H3TA 112.0
C4T C3T H3TB 112.0
O1T C4T C3T 110.6(17)
O1T C4T H4TA 109.5
O1T C4T H4TB 109.5
C3T C4T H4TA 109.5
C3T C4T H4TB 109.5
H4TA C4T H4TB 108.1
O2T C5T H5TA 110.7
O2T C5T H5TB 110.7
O2T C5T C6T 105.4(9)
H5TA C5T H5TB 108.8
C6T C5T H5TA 110.7
C6T C5T H5TB 110.7
C5T C6T H6TA 111.4
C5T C6T H6TB 111.4
C5T C6T C7T 102.0(8)
H6TA C6T H6TB 109.2
C7T C6T H6TA 111.4
C7T C6T H6TB 111.4
C6T C7T H7TA 110.2
C6T C7T H7TB 110.2
C6T C7T C8T 107.6(15)
H7TA C7T H7TB 108.5
C8T C7T H7TA 110.2
C8T C7T H7TB 110.2
O2T C8T C7T 103.3(12)
O2T C8T H8TA 111.1
O2T C8T H8TB 111.1
C7T C8T H8TA 111.1
C7T C8T H8TB 111.1
H8TA C8T H8TB 109.1

loop_
_geom_bond_atom_site_label_1
_geom_bond_atom_site_label_2
_geom_bond_distance
Ni1 S1 2.2206(6)
Ni1 S2 2.2683(6)
Ni1 P1 2.2367(6)
Ni1 P2 2.1712(6)
Ni1 P3 2.2074(6)
S1 C1 1.699(2)
S2 C1 1.690(2)
P1 C9 1.824(2)
P1 C15 1.818(2)
P1 C21 1.833(2)
P2 C22 1.839(2)
P2 C23 1.810(2)
P2 C29 1.838(2)
P3 C30 1.830(2)
P3 C31 1.816(2)
P3 C37 1.826(2)
O1 C5 1.362(2)
O1 C8 1.420(3)
C1 C2 1.450(3)
C2 C3 1.394(3)
C2 C7 1.395(3)
C3 H3 0.9500
C3 C4 1.370(3)
C4 H4 0.9500
C4 C5 1.387(3)
C5 C6 1.383(3)
C6 H6 0.9500
C6 C7 1.388(3)
C7 H7 0.9500
C8 H8A 0.9800
C8 H8B 0.9800
C8 H8C 0.9800
C9 C10 1.386(3)
C9 C14 1.394(3)
C10 H10 0.9500
C10 C11 1.384(3)
C11 H11 0.9500
C11 C12 1.379(4)
C12 H12 0.9500
C12 C13 1.379(4)
C13 H13 0.9500
C13 C14 1.386(3)
C14 H14 0.9500
C15 C16 1.385(3)
C15 C20 1.390(3)
C16 H16 0.9500
C16 C17 1.388(3)
C17 H17 0.9500
C17 C18 1.373(3)
C18 H18 0.9500
C18 C19 1.380(3)
C19 H19 0.9500
C19 C20 1.388(3)
C20 H20 0.9500
C21 H21A 0.9900
C21 H21B 0.9900
C21 C22 1.524(3)
C22 H22A 0.9900
C22 H22B 0.9900
C23 C24 1.393(3)
C23 C28 1.391(3)
C24 H24 0.9500
C24 C25 1.380(3)
C25 H25 0.9500
C25 C26 1.368(4)
C26 H26 0.9500
C26 C27 1.379(4)
C27 H27 0.9500
C27 C28 1.386(3)
C28 H28 0.9500
C29 H29A 0.9900
C29 H29B 0.9900
C29 C30 1.523(3)
C30 H30A 0.9900
C30 H30B 0.9900
C31 C32 1.392(3)
C31 C36 1.394(3)
C32 H32 0.9500
C32 C33 1.380(3)
C33 H33 0.9500
C33 C34 1.373(4)
C34 H34 0.9500
C34 C35 1.371(3)
C35 H35 0.9500
C35 C36 1.386(3)
C36 H36 0.9500
C37 C38 1.384(3)
C37 C42 1.396(3)
C38 H38 0.9500
C38 C39 1.389(3)
C39 H39 0.9500
C39 C40 1.376(4)
C40 H40 0.9500
C40 C41 1.386(4)
C41 H41 0.9500
C41 C42 1.379(3)
C42 H42 0.9500
C1B C2B 1.401(3)
C1B C6B 1.405(3)
C1B B1B 1.639(3)
C2B H2B 0.9500
C2B C3B 1.390(3)
C3B H3B 0.9500
C3B C4B 1.383(3)
C4B H4B 0.9500
C4B C5B 1.383(3)
C5B H5B 0.9500
C5B C6B 1.384(3)
C6B H6B 0.9500
C7B C8B 1.393(3)
C7B C12B 1.399(3)
C7B B1B 1.654(3)
C8B H8BA 0.9500
C8B C9B 1.394(3)
C9B H9B 0.9500
C9B C10B 1.377(3)
C10B H10B 0.9500
C10B C11B 1.380(3)
C11B H11B 0.9500
C11B C12B 1.387(3)
C12B H12B 0.9500
C13B C14B 1.401(3)
C13B C18B 1.399(3)
C13B B1B 1.648(3)
C14B H14B 0.9500
C14B C15B 1.388(3)
C15B H15B 0.9500
C15B C16B 1.381(4)
C16B H16B 0.9500
C16B C17B 1.374(4)
C17B H17B 0.9500
C17B C18B 1.396(3)
C18B H18B 0.9500
C19B C20B 1.410(3)
C19B C24B 1.399(3)
C19B B1B 1.642(3)
C20B H20B 0.9500
C20B C21B 1.379(3)
C21B H21C 0.9500
C21B C22B 1.385(3)
C22B H22C 0.9500
C22B C23B 1.381(3)
C23B H23B 0.9500
C23B C24B 1.393(3)
C24B H24B 0.9500
O1T C1T 1.419(12)
O1T C4T 1.426(14)
O2T C5T 1.421(8)
O2T C8T 1.434(11)
C1T H1TA 0.9900
C1T H1TB 0.9900
C1T C2T 1.499(14)
C2T H2TA 0.9900
C2T H2TB 0.9900
C2T C3T 1.518(13)
C3T H3TA 0.9900
C3T H3TB 0.9900
C3T C4T 1.518(13)
C4T H4TA 0.9900
C4T H4TB 0.9900
C5T H5TA 0.9900
C5T H5TB 0.9900
C5T C6T 1.496(12)
C6T H6TA 0.9900
C6T H6TB 0.9900
C6T C7T 1.511(10)
C7T H7TA 0.9900
C7T H7TB 0.9900
C7T C8T 1.528(9)
C8T H8TA 0.9900
C8T H8TB 0.9900
